data_7721052
loop_
_publ_author_name
'Ahmad, Jalal'
'Atencio, Anyie P.'
'Ward, Jas S.'
'Engeser, Marianne'
'Rissanen, Kari'
'Angurell, Inmaculada'
'Rodriguez, Laura'

_publ_section_title
;
 Triphenylene Chromophore Enhances Emission in Au/Cu Heterometallic
 Complexes
;
_journal_name_full 'Dalton Transactions'
_journal_paper_doi 10.1039/D6DT00964F
_journal_year 2026
_chemical_formula_moiety 'C37 H25 Au N P'
_chemical_formula_sum 'C37 H25 Au N P'
_chemical_formula_weight 711.51
_space_group_crystal_system triclinic
_space_group_IT_number 2
_space_group_name_Hall '-P 1'
_space_group_name_H-M_alt 'P -1'
_atom_sites_solution_hydrogens geom
_atom_sites_solution_primary dual
_audit_creation_date 2024-03-27
_audit_creation_method
;
Olex2 1.2
(compiled 2018.05.29 svn.r3508 for OlexSys, GUI svn.r5506)
;
_audit_update_record
;
2026-01-05 deposited with the CCDC.	2026-05-26 downloaded from the CCDC.
;
_cell_angle_alpha 87.6190(10)
_cell_angle_beta 88.5930(10)
_cell_angle_gamma 88.9210(10)
_cell_formula_units_Z 4
_cell_length_a 11.38880(10)
_cell_length_b 14.11400(10)
_cell_length_c 18.04900(10)
_cell_measurement_reflns_used 40911
_cell_measurement_temperature 120.00(10)
_cell_measurement_theta_max 76.3500
_cell_measurement_theta_min 2.5440
_cell_volume 2897.38(4)
_computing_cell_refinement 'CrysAlisPro 1.171.43.100a (Rigaku OD, 2023)'
_computing_data_collection 'CrysAlisPro system (CCD 43.100a 64-bit (release 06-12-2023))'
_computing_data_reduction 'CrysAlisPro 1.171.43.100a (Rigaku OD, 2023)'
_computing_molecular_graphics 'Olex2 (Dolomanov et al., 2009)'
_computing_publication_material 'Olex2 (Dolomanov et al., 2009)'
_computing_structure_refinement 'ShelXL (Sheldrick, 2015)'
_diffrn_ambient_environment N~2~
_diffrn_ambient_temperature 120.00(10)
_diffrn_detector 'Hybrid Pixel Array Detector'
_diffrn_detector_area_resol_mean 10.0000
_diffrn_detector_type 'HyPix-Arc 100'
_diffrn_measured_fraction_theta_full 1.000
_diffrn_measured_fraction_theta_max 0.998
_diffrn_measurement_details
;
List of Runs (angles in degrees, time in seconds):

  # Type    Start    End  Width  t~exp~   \w     \q     \k     \f   Frames
#--------------------------------------------------------------------------
  1  \w     19.00 105.00   0.50    0.05    --   52.06-125.00  90.00  172
  2  \w     19.00 105.00   0.50    0.05    --   52.06-125.00   0.00  172
  3  \w     32.00  96.00   0.50    0.05    --  102.08-125.00 -90.00  128
  4  \w     61.00 106.00   0.50    0.05    --  102.08 -99.00-150.00   90
  5  \w     36.00 106.00   0.50    0.05    --  102.08 -99.00 -90.00  140
  6  \w     35.00  61.00   0.50    0.05    --  102.08 -99.00 -60.00   52
  7  \w     65.00  95.00   0.50    0.05    --  102.08 -99.00 -60.00   60
  8  \w     51.00 103.00   0.50    0.05    --  102.08 -99.00   0.00  104
  9  \w     77.00 105.00   0.50    0.05    --  102.08 -99.00  30.00   56
 10  \w     38.00 105.00   0.50    0.05    --  102.08 -99.00  90.00  134
 11  \w     49.00 104.00   0.50    0.05    --  102.08 -99.00 150.00  110
 12  \w     64.00  90.00   0.50    0.05    --  102.08 -99.00 120.00   52
 13  \w     35.00 106.00   0.50    0.05    --  102.08 -99.00 -30.00  142
 14  \w     48.00  96.00   0.50    0.05    --  102.08 -99.00-180.00   96
 15  \w     35.00 104.00   0.50    0.05    --  102.08 -77.00   0.00  138
 16  \w     30.00  79.00   0.50    0.05    --  102.08 -57.00   0.00   98
 17  \w     26.00  62.00   0.50    0.05    --  102.08 -45.00 -67.00   72
 18  \w     37.00  62.00   0.50    0.05    --  102.08 -57.00 -90.00   50
 19  \w     28.00  53.00   0.50    0.05    --  102.08 -57.00-120.00   50
 20  \w     38.00  63.00   0.50    0.05    --  102.08 -57.00-180.00   50
 21  \w    -24.00  62.00   0.50    0.05    --   52.06 -45.00 -67.00  172
 22  \w     25.00  52.00   0.50    0.05    --  102.08 -38.00  90.00   54
 23  \w     70.00 104.00   0.50    0.05    --  102.08  19.00 150.00   68
 24  \w     79.00 110.00   0.50    0.05    --  102.08  77.00  90.00   62
 25  \w     88.00 176.00   0.50    0.05    --  102.08  45.00  82.00  176
 26  \w     38.00 129.00   0.50    0.05    --   52.06  45.00  82.00  182
 27  \w    102.00 159.00   0.50    0.05    --  102.08  38.00-120.00  114
 28  \w     89.00 135.00   0.50    0.05    --  102.08  38.00-150.00   92
 29  \w     82.00 107.00   0.50    0.05    --  102.08  77.00-180.00   50
 30  \w     89.00 123.00   0.50    0.05    --  102.08  38.00-180.00   68
 31  \w     65.00 170.00   0.50    0.05    --  102.08  19.00  30.00  210
 32  \w     94.00 173.00   0.50    0.05    --  102.08  38.00  60.00  158
 33  \w    112.00 176.00   0.50    0.05    --  102.08  19.00 150.00  128
 34  \w     -4.00  25.00   0.50    0.05    --  -51.81  19.00-180.00   58
 35  \w    -53.00 -14.00   0.50    0.05    --  -87.66  57.00 -90.00   78
 36  \w     -4.00  25.00   0.50    0.05    --  -51.81  19.00 -30.00   58
 37  \w    -37.00  25.00   0.50    0.05    --  -51.81  45.00  82.00  124
 38  \w    -37.00 -11.00   0.50    0.05    --  -87.66  45.00  82.00   52
 39  \w    -54.00 -13.00   0.50    0.05    --  -87.66  57.00 120.00   82
 40  \w   -112.00 -17.00   0.50    0.05    --  -87.66 125.00  90.00  190
 41  \w   -164.00 -73.00   0.50    0.05    --  -87.66 -45.00 -67.00  182
 42  \w   -128.00 -37.00   0.50    0.05    --  -51.81 -45.00 -67.00  182
 43  \w   -128.00 -37.00   0.50    0.05    --  -51.81 -45.00 -67.00  182
 44  \w   -153.00 -88.00   0.50    0.05    --  -87.66 -99.00  60.00  130
 45  \w   -158.00 -74.00   0.50    0.05    --  -87.66-125.00 150.00  168
 46  \w   -158.00 -74.00   0.50    0.05    --  -87.66-125.00  90.00  168
 47  \w   -158.00 -74.00   0.50    0.05    --  -87.66-125.00  90.00  168
;
_diffrn_measurement_device 'four-circle diffractometer'
_diffrn_measurement_device_type 'XtaLAB Synergy R, HyPix-Arc 100'
_diffrn_measurement_method '\w scans'
_diffrn_orient_matrix_type 'CrysAlisPro convention (1999,Acta A55,543-557)'
_diffrn_orient_matrix_UB_11 -0.0003806000
_diffrn_orient_matrix_UB_12 -0.0883011000
_diffrn_orient_matrix_UB_13 -0.0473752000
_diffrn_orient_matrix_UB_21 0.1350988000
_diffrn_orient_matrix_UB_22 0.0015798000
_diffrn_orient_matrix_UB_23 -0.0063330000
_diffrn_orient_matrix_UB_31 0.0079379000
_diffrn_orient_matrix_UB_32 -0.0643335000
_diffrn_orient_matrix_UB_33 0.0708351000
_diffrn_radiation_monochromator mirror
_diffrn_radiation_probe x-ray
_diffrn_radiation_type CuK\a
_diffrn_radiation_wavelength 1.54184
_diffrn_reflns_av_R_equivalents 0.0370
_diffrn_reflns_av_unetI/netI 0.0241
_diffrn_reflns_Laue_measured_fraction_full 1.000
_diffrn_reflns_Laue_measured_fraction_max 0.998
_diffrn_reflns_limit_h_max 13
_diffrn_reflns_limit_h_min -14
_diffrn_reflns_limit_k_max 17
_diffrn_reflns_limit_k_min -17
_diffrn_reflns_limit_l_max 22
_diffrn_reflns_limit_l_min -22
_diffrn_reflns_number 59996
_diffrn_reflns_point_group_measured_fraction_full 1.000
_diffrn_reflns_point_group_measured_fraction_max 0.998
_diffrn_reflns_theta_full 67.684
_diffrn_reflns_theta_max 74.478
_diffrn_reflns_theta_min 2.451
_diffrn_source 'Rotating-anode X-ray tube'
_diffrn_source_type 'PhotonJet R (Cu) X-ray Source'
_exptl_absorpt_coefficient_mu 10.257
_exptl_absorpt_correction_T_max 0.620
_exptl_absorpt_correction_T_min 0.178
_exptl_absorpt_correction_type analytical
_exptl_absorpt_process_details
;
CrysAlisPro 1.171.43.100a (Rigaku Oxford Diffraction, 2023)
Analytical numeric absorption correction using a multifaceted crystal
model based on expressions derived by R.C. Clark & J.S. Reid.
(Clark, R. C. & Reid, J. S. (1995). Acta Cryst. A51, 887-897)
Empirical absorption correction using spherical harmonics,
implemented in SCALE3 ABSPACK scaling algorithm.
;
_exptl_crystal_colour colourless
_exptl_crystal_colour_primary colourless
_exptl_crystal_density_diffrn 1.631
_exptl_crystal_description needle
_exptl_crystal_F_000 1392
_exptl_crystal_recrystallization_method 'Re-crystallisation from solvent: dichloromethane/diethyl ether'
_exptl_crystal_size_max 0.22
_exptl_crystal_size_mid 0.07
_exptl_crystal_size_min 0.06
_refine_diff_density_max 0.856
_refine_diff_density_min -1.703
_refine_diff_density_rms 0.098
_refine_ls_extinction_method none
_refine_ls_goodness_of_fit_ref 1.038
_refine_ls_hydrogen_treatment constr
_refine_ls_matrix_type full
_refine_ls_number_parameters 764
_refine_ls_number_reflns 11833
_refine_ls_number_restraints 72
_refine_ls_restrained_S_all 1.036
_refine_ls_R_factor_all 0.0249
_refine_ls_R_factor_gt 0.0232
_refine_ls_shift/su_max 0.001
_refine_ls_shift/su_mean 0.000
_refine_ls_structure_factor_coef Fsqd
_refine_ls_weighting_details 'w=1/[\s^2^(Fo^2^)+(0.0340P)^2^+2.9097P] where P=(Fo^2^+2Fc^2^)/3'
_refine_ls_weighting_scheme calc
_refine_ls_wR_factor_gt 0.0604
_refine_ls_wR_factor_ref 0.0614
_reflns_Friedel_coverage 0.000
_reflns_number_gt 11091
_reflns_number_total 11833
_reflns_threshold_expression 'I > 2\s(I)'
_cod_data_source_file d6dt00964f2.cif
_cod_data_source_block Au_L_PPyPh2
_cod_original_cell_volume 2897.39(4)
_cod_original_sg_symbol_H-M P-1
_cod_database_code 7721052
_shelxl_version_number 2014/6
_shelx_space_group_comment
;
The symmetry employed for this shelxl refinement is uniquely defined
by the following loop, which should always be used as a source of
symmetry information in preference to the above space-group names.
They are only intended as comments.
;
_shelx_estimated_absorpt_t_max 0.578
_shelx_estimated_absorpt_t_min 0.211
_diffrn_oxdiff_digest_frames
;
01bde3db6760670c9fb9c9ed921114231105322969f
;
_reflns_odcompleteness_completeness 99.80
_reflns_odcompleteness_iscentric 1
_reflns_odcompleteness_theta 74.33
_olex2_refinement_description
;
1. Fixed Uiso
 At 1.2 times of:
  All C(H) groups
2. Uiso/Uaniso restraints and constraints
C91A \\sim C92A \\sim C93A \\sim C94A \\sim C95A \\sim C96A: within 1.7A with
sigma of 0.02 and sigma for terminal atoms of 0.04
C91 \\sim C92 \\sim C93 \\sim C94 \\sim C95 \\sim C96: within 1.7A with sigma
of 0.02 and sigma for terminal atoms of 0.04
3. Others
 Sof(C95A)=Sof(H95A)=Sof(C96A)=Sof(H96A)=Sof(C91A)=Sof(C92A)=Sof(H92A)=
 Sof(C93A)=Sof(H93A)=Sof(C94A)=Sof(H94A)=1-FVAR(1)
 Sof(C91)=Sof(C92)=Sof(H92)=Sof(C93)=Sof(H93)=Sof(C94)=Sof(H94)=Sof(C95)=
 Sof(H95)=Sof(C96)=Sof(H96)=FVAR(1)
4.a Aromatic/amide H refined with riding coordinates:
 C4(H4), C5(H5), C8(H8), C9(H9), C10(H10), C11(H11), C14(H14), C15(H15),
 C16(H16), C17(H17), C20(H20), C23(H23), C24(H24), C25(H25), C26(H26), C32(H32),
  C33(H33), C34(H34), C35(H35), C36(H36), C42(H42), C43(H43), C44(H44),
 C45(H45), C46(H46), C54(H54), C55(H55), C58(H58), C59(H59), C60(H60), C61(H61),
  C64(H64), C65(H65), C66(H66), C67(H67), C70(H70), C73(H73), C74(H74),
 C75(H75), C76(H76), C82(H82), C83(H83), C84(H84), C85(H85), C86(H86), C92(H92),
  C93(H93), C94(H94), C95(H95), C95A(H95A), C96A(H96A), C92A(H92A), C93A(H93A),
 C94A(H94A), C96(H96)
4.b Fitted hexagon refined as free rotating group:
 C95A(C96A,C91A,C92A,C93A,C94A)
;
_olex2_submission_special_instructions 'No special instructions were received'
_oxdiff_exptl_absorpt_empirical_details
;
Empirical correction (ABSPACK) includes:
- Absorption correction using spherical harmonics
- Frame scaling
- B-factor correction
;
_oxdiff_exptl_absorpt_empirical_full_max 1.957
_oxdiff_exptl_absorpt_empirical_full_min 0.638

loop_
_space_group_symop_operation_xyz
'x, y, z'
'-x, -y, -z'

loop_
_atom_site_label
_atom_site_type_symbol
_atom_site_fract_x
_atom_site_fract_y
_atom_site_fract_z
_atom_site_U_iso_or_equiv
_atom_site_adp_type
_atom_site_occupancy
_atom_site_site_symmetry_order
_atom_site_calc_flag
_atom_site_refinement_flags_posn
_atom_site_refinement_flags_adp
_atom_site_refinement_flags_occupancy
_atom_site_disorder_assembly
_atom_site_disorder_group
Au1 Au 0.29045(2) 0.06659(2) 0.53158(2) 0.01896(4) Uani 1 1 d . . . . .
Au2 Au 0.41974(2) 0.53368(2) 0.22040(2) 0.02325(4) Uani 1 1 d . . . . .
P1 P 0.32410(6) 0.04202(5) 0.40939(3) 0.01810(13) Uani 1 1 d . . . . .
P2 P 0.24289(6) 0.53709(5) 0.16393(4) 0.02345(14) Uani 1 1 d . . . . .
N22 N 0.3981(2) -0.10225(19) 0.32054(14) 0.0302(5) Uani 1 1 d . . . . .
N72 N 0.0305(2) 0.4513(2) 0.18245(16) 0.0373(6) Uani 1 1 d . . . . .
C1 C 0.2710(2) 0.0906(2) 0.63953(15) 0.0226(5) Uani 1 1 d . . . . .
C2 C 0.2764(2) 0.1070(2) 0.70424(15) 0.0236(5) Uani 1 1 d . . . . .
C3 C 0.2936(2) 0.1243(2) 0.78145(14) 0.0228(5) Uani 1 1 d . . . . .
C4 C 0.3107(2) 0.2164(2) 0.80490(15) 0.0257(6) Uani 1 1 d . . . . .
H4 H 0.3075 0.2687 0.7701 0.031 Uiso 1 1 calc R . . . .
C5 C 0.3321(3) 0.2311(2) 0.87822(15) 0.0261(6) Uani 1 1 d . . . . .
H5 H 0.3441 0.2939 0.8931 0.031 Uiso 1 1 calc R . . . .
C6 C 0.3367(2) 0.1555(2) 0.93194(15) 0.0235(5) Uani 1 1 d . . . . .
C7 C 0.3609(2) 0.1720(2) 1.00966(15) 0.0253(6) Uani 1 1 d . . . . .
C8 C 0.3725(3) 0.2637(2) 1.03513(17) 0.0316(6) Uani 1 1 d . . . . .
H8 H 0.3645 0.3166 1.0012 0.038 Uiso 1 1 calc R . . . .
C9 C 0.3952(3) 0.2787(3) 1.10840(17) 0.0363(7) Uani 1 1 d . . . . .
H9 H 0.4007 0.3414 1.1250 0.044 Uiso 1 1 calc R . . . .
C10 C 0.4100(3) 0.2017(3) 1.15780(18) 0.0421(8) Uani 1 1 d . . . . .
H10 H 0.4269 0.2116 1.2081 0.051 Uiso 1 1 calc R . . . .
C11 C 0.4002(3) 0.1116(3) 1.13414(17) 0.0406(8) Uani 1 1 d . . . . .
H11 H 0.4126 0.0595 1.1683 0.049 Uiso 1 1 calc R . . . .
C12 C 0.3724(3) 0.0937(2) 1.06048(16) 0.0284(6) Uani 1 1 d . . . . .
C13 C 0.3541(3) -0.0029(2) 1.03677(16) 0.0277(6) Uani 1 1 d . . . . .
C14 C 0.3611(3) -0.0823(2) 1.08731(17) 0.0358(7) Uani 1 1 d . . . . .
H14 H 0.3789 -0.0730 1.1376 0.043 Uiso 1 1 calc R . . . .
C15 C 0.3424(3) -0.1719(3) 1.06484(19) 0.0401(8) Uani 1 1 d . . . . .
H15 H 0.3478 -0.2241 1.0996 0.048 Uiso 1 1 calc R . . . .
C16 C 0.3157(3) -0.1873(2) 0.9920(2) 0.0429(8) Uani 1 1 d . . . . .
H16 H 0.3019 -0.2497 0.9768 0.051 Uiso 1 1 calc R . . . .
C17 C 0.3095(3) -0.1114(2) 0.94174(18) 0.0366(7) Uani 1 1 d . . . . .
H17 H 0.2922 -0.1225 0.8916 0.044 Uiso 1 1 calc R . . . .
C18 C 0.3278(2) -0.0180(2) 0.96247(16) 0.0256(6) Uani 1 1 d . . . . .
C19 C 0.3207(2) 0.0625(2) 0.90863(15) 0.0233(5) Uani 1 1 d . . . . .
C20 C 0.2991(2) 0.0490(2) 0.83344(15) 0.0246(6) Uani 1 1 d . . . . .
H20 H 0.2879 -0.0135 0.8177 0.029 Uiso 1 1 calc R . . . .
C21 C 0.3867(2) -0.07517(18) 0.39221(14) 0.0189(5) Uani 1 1 d . . . . .
C23 C 0.4454(3) -0.1904(2) 0.30947(17) 0.0327(7) Uani 1 1 d . . . . .
H23 H 0.4542 -0.2106 0.2601 0.039 Uiso 1 1 calc R . . . .
C24 C 0.4809(3) -0.2515(2) 0.36675(19) 0.0316(7) Uani 1 1 d . . . . .
H24 H 0.5137 -0.3121 0.3566 0.038 Uiso 1 1 calc R . . . .
C25 C 0.4680(3) -0.2234(2) 0.43880(18) 0.0291(6) Uani 1 1 d . . . . .
H25 H 0.4910 -0.2648 0.4789 0.035 Uiso 1 1 calc R . . . .
C26 C 0.4210(2) -0.13389(19) 0.45213(15) 0.0228(5) Uani 1 1 d . . . . .
H26 H 0.4125 -0.1130 0.5014 0.027 Uiso 1 1 calc R . . . .
C31 C 0.4274(2) 0.12676(18) 0.36736(14) 0.0194(5) Uani 1 1 d . . . . .
C32 C 0.4000(3) 0.22317(19) 0.37258(15) 0.0239(5) Uani 1 1 d . . . . .
H32 H 0.3272 0.2425 0.3944 0.029 Uiso 1 1 calc R . . . .
C33 C 0.4792(3) 0.2907(2) 0.34596(16) 0.0288(6) Uani 1 1 d . . . . .
H33 H 0.4600 0.3562 0.3490 0.035 Uiso 1 1 calc R . . . .
C34 C 0.5862(3) 0.2628(2) 0.31492(17) 0.0304(6) Uani 1 1 d . . . . .
H34 H 0.6401 0.3092 0.2965 0.036 Uiso 1 1 calc R . . . .
C35 C 0.6146(3) 0.1674(2) 0.31076(17) 0.0289(6) Uani 1 1 d . . . . .
H35 H 0.6885 0.1485 0.2903 0.035 Uiso 1 1 calc R . . . .
C36 C 0.5351(2) 0.0989(2) 0.33644(15) 0.0239(5) Uani 1 1 d . . . . .
H36 H 0.5544 0.0335 0.3328 0.029 Uiso 1 1 calc R . . . .
C41 C 0.1926(2) 0.05267(19) 0.35351(16) 0.0226(5) Uani 1 1 d . . . . .
C42 C 0.0828(3) 0.0609(2) 0.38807(18) 0.0290(6) Uani 1 1 d . . . . .
H42 H 0.0761 0.0649 0.4404 0.035 Uiso 1 1 calc R . . . .
C43 C -0.0174(3) 0.0634(2) 0.3455(2) 0.0406(8) Uani 1 1 d . . . . .
H43 H -0.0931 0.0681 0.3685 0.049 Uiso 1 1 calc R . . . .
C44 C -0.0056(3) 0.0588(2) 0.2697(2) 0.0473(10) Uani 1 1 d . . . . .
H44 H -0.0734 0.0594 0.2401 0.057 Uiso 1 1 calc R . . . .
C45 C 0.1047(4) 0.0535(3) 0.2367(2) 0.0459(9) Uani 1 1 d . . . . .
H45 H 0.1117 0.0523 0.1842 0.055 Uiso 1 1 calc R . . . .
C46 C 0.2049(3) 0.0498(2) 0.27802(16) 0.0277(6) Uani 1 1 d . . . . .
H46 H 0.2804 0.0455 0.2548 0.033 Uiso 1 1 calc R . . . .
C51 C 0.5742(2) 0.5280(2) 0.27106(16) 0.0238(6) Uani 1 1 d . . . . .
C52 C 0.6670(2) 0.52120(19) 0.30085(15) 0.0227(5) Uani 1 1 d . . . . .
C53 C 0.7809(2) 0.50987(19) 0.33366(15) 0.0216(5) Uani 1 1 d . . . . .
C54 C 0.8696(2) 0.5761(2) 0.31675(16) 0.0257(6) Uani 1 1 d . . . . .
H54 H 0.8538 0.6296 0.2847 0.031 Uiso 1 1 calc R . . . .
C55 C 0.9788(2) 0.56348(19) 0.34644(15) 0.0237(5) Uani 1 1 d . . . . .
H55 H 1.0370 0.6095 0.3350 0.028 Uiso 1 1 calc R . . . .
C56 C 1.0074(2) 0.48449(19) 0.39346(14) 0.0200(5) Uani 1 1 d . . . . .
C57 C 1.1249(2) 0.47087(19) 0.42324(15) 0.0207(5) Uani 1 1 d . . . . .
C58 C 1.2164(2) 0.5337(2) 0.40455(16) 0.0266(6) Uani 1 1 d . . . . .
H58 H 1.2014 0.5866 0.3716 0.032 Uiso 1 1 calc R . . . .
C59 C 1.3269(3) 0.5206(2) 0.43276(17) 0.0293(6) Uani 1 1 d . . . . .
H59 H 1.3871 0.5642 0.4194 0.035 Uiso 1 1 calc R . . . .
C60 C 1.3505(2) 0.4436(2) 0.48080(17) 0.0282(6) Uani 1 1 d . . . . .
H60 H 1.4270 0.4340 0.5000 0.034 Uiso 1 1 calc R . . . .
C61 C 1.2626(2) 0.3811(2) 0.50045(16) 0.0248(6) Uani 1 1 d . . . . .
H61 H 1.2789 0.3291 0.5339 0.030 Uiso 1 1 calc R . . . .
C62 C 1.1494(2) 0.39266(18) 0.47216(14) 0.0195(5) Uani 1 1 d . . . . .
C63 C 1.0562(2) 0.32486(18) 0.49227(15) 0.0197(5) Uani 1 1 d . . . . .
C64 C 1.0775(3) 0.2490(2) 0.54349(16) 0.0255(6) Uani 1 1 d . . . . .
H64 H 1.1518 0.2430 0.5661 0.031 Uiso 1 1 calc R . . . .
C65 C 0.9922(3) 0.1830(2) 0.56149(18) 0.0311(6) Uani 1 1 d . . . . .
H65 H 1.0077 0.1321 0.5961 0.037 Uiso 1 1 calc R . . . .
C66 C 0.8833(3) 0.1920(2) 0.5283(2) 0.0382(8) Uani 1 1 d . . . . .
H66 H 0.8249 0.1461 0.5396 0.046 Uiso 1 1 calc R . . . .
C67 C 0.8594(3) 0.2668(2) 0.47929(19) 0.0326(7) Uani 1 1 d . . . . .
H67 H 0.7843 0.2721 0.4576 0.039 Uiso 1 1 calc R . . . .
C68 C 0.9444(2) 0.33582(18) 0.46063(15) 0.0206(5) Uani 1 1 d . . . . .
C69 C 0.9186(2) 0.41816(18) 0.41106(14) 0.0194(5) Uani 1 1 d . . . . .
C70 C 0.8067(2) 0.43311(19) 0.38120(15) 0.0207(5) Uani 1 1 d . . . . .
H70 H 0.7467 0.3891 0.3940 0.025 Uiso 1 1 calc R . . . .
C71 C 0.1444(2) 0.4452(2) 0.20112(15) 0.0242(6) Uani 1 1 d . . . . .
C73 C -0.0434(3) 0.3842(2) 0.2108(2) 0.0364(7) Uani 1 1 d . . . . .
H73 H -0.1240 0.3882 0.1984 0.044 Uiso 1 1 calc R . . . .
C74 C -0.0054(3) 0.3094(2) 0.25752(18) 0.0342(7) Uani 1 1 d . . . . .
H74 H -0.0590 0.2632 0.2766 0.041 Uiso 1 1 calc R . . . .
C75 C 0.1115(3) 0.3036(2) 0.27552(18) 0.0324(7) Uani 1 1 d . . . . .
H75 H 0.1394 0.2531 0.3071 0.039 Uiso 1 1 calc R . . . .
C76 C 0.1883(3) 0.3722(2) 0.24718(16) 0.0279(6) Uani 1 1 d . . . . .
H76 H 0.2691 0.3692 0.2590 0.033 Uiso 1 1 calc R . . . .
C81 C 0.1612(2) 0.6477(2) 0.17617(16) 0.0247(6) Uani 1 1 d . . . . .
C82 C 0.0649(3) 0.6703(2) 0.1340(2) 0.0368(7) Uani 1 1 d . . . . .
H82 H 0.0432 0.6302 0.0958 0.044 Uiso 1 1 calc R . . . .
C83 C 0.0009(3) 0.7509(3) 0.1473(3) 0.0485(9) Uani 1 1 d . . . . .
H83 H -0.0646 0.7672 0.1175 0.058 Uiso 1 1 calc R . . . .
C84 C 0.0299(3) 0.8090(2) 0.2037(2) 0.0429(8) Uani 1 1 d . . . . .
H84 H -0.0172 0.8634 0.2139 0.051 Uiso 1 1 calc R . . . .
C85 C 0.1275(3) 0.7875(2) 0.2449(2) 0.0369(7) Uani 1 1 d . . . . .
H85 H 0.1497 0.8284 0.2825 0.044 Uiso 1 1 calc R . . . .
C86 C 0.1935(3) 0.7063(2) 0.23158(17) 0.0277(6) Uani 1 1 d . . . . .
H86 H 0.2605 0.6909 0.2603 0.033 Uiso 1 1 calc R . . . .
C91 C 0.2599(14) 0.5263(11) 0.0636(6) 0.022(3) Uani 0.51(4) 1 d . U P A 1
C92 C 0.3654(13) 0.5494(10) 0.0290(8) 0.022(2) Uani 0.51(4) 1 d . U P A 1
H92 H 0.4286 0.5708 0.0571 0.026 Uiso 0.51(4) 1 calc R . P A 1
C93 C 0.3785(14) 0.5411(10) -0.0476(8) 0.028(2) Uani 0.51(4) 1 d . U P A 1
H93 H 0.4506 0.5580 -0.0719 0.033 Uiso 0.51(4) 1 calc R . P A 1
C94 C 0.2897(16) 0.5093(11) -0.0877(6) 0.029(3) Uani 0.51(4) 1 d . U P A 1
H94 H 0.2996 0.5026 -0.1396 0.035 Uiso 0.51(4) 1 calc R . P A 1
C95 C 0.1847(12) 0.4867(16) -0.0525(7) 0.035(3) Uani 0.51(4) 1 d . U P A 1
H95 H 0.1220 0.4651 -0.0808 0.042 Uiso 0.51(4) 1 calc R . P A 1
C95A C 0.1754(11) 0.4526(15) -0.0477(7) 0.035(3) Uani 0.49(4) 1 d . U P A 2
H95A H 0.1205 0.4155 -0.0720 0.042 Uiso 0.49(4) 1 calc R . P A 2
C96A C 0.1652(10) 0.4630(14) 0.0285(7) 0.031(3) Uani 0.49(4) 1 d G U P A 2
H96A H 0.1035 0.4329 0.0562 0.037 Uiso 0.49(4) 1 calc R . P A 2
C91A C 0.2455(13) 0.5174(9) 0.0640(5) 0.027(4) Uani 0.49(4) 1 d G U P A 2
C92A C 0.3359(17) 0.5614(8) 0.0234(8) 0.028(3) Uani 0.49(4) 1 d G U P A 2
H92A H 0.3907 0.5986 0.0477 0.034 Uiso 0.49(4) 1 calc R . P A 2
C93A C 0.3460(19) 0.5511(8) -0.0528(8) 0.039(4) Uani 0.49(4) 1 d G U P A 2
H93A H 0.4077 0.5812 -0.0805 0.047 Uiso 0.49(4) 1 calc R . P A 2
C94A C 0.2657(16) 0.4967(11) -0.0883(6) 0.040(4) Uani 0.49(4) 1 d G U P A 2
H94A H 0.2726 0.4896 -0.1403 0.049 Uiso 0.49(4) 1 calc R . P A 2
C96 C 0.1690(10) 0.4948(16) 0.0228(7) 0.031(3) Uani 0.51(4) 1 d . U P A 1
H96 H 0.0962 0.4787 0.0463 0.037 Uiso 0.51(4) 1 calc R . P A 1

loop_
_atom_site_aniso_label
_atom_site_aniso_U_11
_atom_site_aniso_U_22
_atom_site_aniso_U_33
_atom_site_aniso_U_23
_atom_site_aniso_U_13
_atom_site_aniso_U_12
Au1 0.02190(6) 0.01942(6) 0.01550(6) -0.00026(4) -0.00005(4) -0.00063(4)
Au2 0.02189(6) 0.02435(7) 0.02366(7) -0.00145(4) -0.00448(4) 0.00131(4)
P1 0.0206(3) 0.0182(3) 0.0155(3) -0.0002(2) -0.0009(2) -0.0015(2)
P2 0.0240(3) 0.0235(3) 0.0229(3) -0.0012(3) -0.0044(3) 0.0021(3)
N22 0.0263(12) 0.0365(14) 0.0282(13) -0.0048(11) 0.0006(10) -0.0043(10)
N72 0.0379(14) 0.0310(14) 0.0435(16) -0.0048(12) -0.0085(12) 0.0009(11)
C1 0.0246(13) 0.0252(14) 0.0179(13) 0.0012(10) -0.0013(10) 0.0002(10)
C2 0.0232(13) 0.0239(14) 0.0235(14) -0.0001(11) 0.0010(10) 0.0012(10)
C3 0.0201(12) 0.0310(15) 0.0171(12) -0.0016(11) 0.0003(10) 0.0024(10)
C4 0.0306(14) 0.0256(14) 0.0206(13) 0.0016(11) -0.0017(11) 0.0037(11)
C5 0.0331(14) 0.0233(14) 0.0219(13) -0.0023(11) -0.0015(11) 0.0026(11)
C6 0.0224(12) 0.0288(15) 0.0192(13) -0.0011(11) 0.0018(10) 0.0004(11)
C7 0.0247(13) 0.0323(15) 0.0187(13) -0.0029(11) 0.0032(10) 0.0002(11)
C8 0.0372(16) 0.0338(16) 0.0243(14) -0.0043(12) -0.0009(12) -0.0005(13)
C9 0.0428(18) 0.0395(18) 0.0274(16) -0.0109(13) 0.0005(13) -0.0008(14)
C10 0.058(2) 0.049(2) 0.0201(15) -0.0086(14) -0.0041(14) -0.0003(17)
C11 0.059(2) 0.045(2) 0.0178(14) 0.0000(13) -0.0021(14) 0.0027(16)
C12 0.0283(14) 0.0368(17) 0.0199(13) -0.0017(12) 0.0029(11) -0.0012(12)
C13 0.0259(13) 0.0336(16) 0.0231(14) 0.0035(12) 0.0036(11) -0.0018(12)
C14 0.0430(18) 0.0411(19) 0.0225(14) 0.0062(13) 0.0028(13) -0.0027(14)
C15 0.0474(19) 0.0357(18) 0.0358(18) 0.0140(14) 0.0042(15) -0.0051(15)
C16 0.059(2) 0.0285(17) 0.0410(19) 0.0054(14) -0.0016(16) -0.0119(15)
C17 0.0505(19) 0.0298(17) 0.0296(16) 0.0022(13) -0.0021(14) -0.0080(14)
C18 0.0264(13) 0.0266(14) 0.0234(14) 0.0028(11) 0.0024(11) -0.0051(11)
C19 0.0200(12) 0.0288(15) 0.0209(13) 0.0015(11) 0.0000(10) -0.0022(10)
C20 0.0251(13) 0.0271(14) 0.0218(13) -0.0033(11) -0.0006(10) -0.0027(11)
C21 0.0178(11) 0.0201(13) 0.0191(12) -0.0010(10) -0.0015(9) -0.0043(9)
C23 0.0267(14) 0.0432(18) 0.0292(15) -0.0139(13) 0.0034(12) -0.0080(13)
C24 0.0263(14) 0.0227(14) 0.0462(18) -0.0065(13) 0.0057(13) -0.0046(11)
C25 0.0267(14) 0.0217(14) 0.0383(16) 0.0048(12) -0.0003(12) 0.0019(11)
C26 0.0233(12) 0.0220(13) 0.0229(13) 0.0014(10) -0.0013(10) -0.0033(10)
C31 0.0242(12) 0.0171(12) 0.0170(12) 0.0007(9) -0.0057(10) -0.0032(10)
C32 0.0305(14) 0.0204(13) 0.0210(13) -0.0014(10) -0.0018(11) -0.0008(11)
C33 0.0431(17) 0.0180(13) 0.0259(14) -0.0020(11) -0.0053(12) -0.0051(12)
C34 0.0400(16) 0.0251(15) 0.0265(14) 0.0009(12) -0.0032(12) -0.0140(12)
C35 0.0245(13) 0.0326(16) 0.0299(15) -0.0010(12) 0.0006(11) -0.0067(12)
C36 0.0244(13) 0.0225(14) 0.0248(14) 0.0007(11) -0.0025(11) -0.0028(11)
C41 0.0249(13) 0.0162(13) 0.0268(14) 0.0007(10) -0.0049(11) -0.0030(10)
C42 0.0258(14) 0.0234(14) 0.0374(16) 0.0067(12) -0.0003(12) -0.0042(11)
C43 0.0258(15) 0.0275(16) 0.068(2) 0.0076(16) -0.0089(15) -0.0043(12)
C44 0.046(2) 0.0267(17) 0.070(3) 0.0013(16) -0.0336(19) -0.0051(15)
C45 0.073(3) 0.0319(18) 0.0343(18) -0.0048(14) -0.0216(17) 0.0036(17)
C46 0.0349(15) 0.0261(15) 0.0225(14) -0.0029(11) -0.0069(12) -0.0001(12)
C51 0.0228(13) 0.0218(14) 0.0269(14) -0.0012(11) -0.0024(11) 0.0016(10)
C52 0.0276(14) 0.0189(13) 0.0216(13) -0.0006(10) 0.0019(11) -0.0006(10)
C53 0.0210(12) 0.0221(13) 0.0219(13) -0.0028(10) -0.0001(10) 0.0006(10)
C54 0.0281(14) 0.0230(14) 0.0255(14) 0.0045(11) -0.0002(11) -0.0014(11)
C55 0.0246(13) 0.0202(13) 0.0259(14) 0.0051(11) 0.0027(11) -0.0052(10)
C56 0.0221(12) 0.0193(13) 0.0188(12) -0.0020(10) 0.0016(10) -0.0028(10)
C57 0.0219(12) 0.0191(13) 0.0213(13) -0.0038(10) 0.0033(10) -0.0028(10)
C58 0.0280(14) 0.0252(14) 0.0265(14) 0.0018(11) 0.0007(11) -0.0077(11)
C59 0.0256(14) 0.0322(16) 0.0303(15) -0.0006(12) 0.0004(11) -0.0107(12)
C60 0.0200(13) 0.0271(15) 0.0381(16) -0.0051(12) -0.0062(11) -0.0045(11)
C61 0.0246(13) 0.0210(13) 0.0290(14) -0.0016(11) -0.0021(11) -0.0015(10)
C62 0.0214(12) 0.0177(12) 0.0198(12) -0.0051(10) 0.0009(10) -0.0020(10)
C63 0.0212(12) 0.0143(12) 0.0236(13) -0.0028(10) 0.0023(10) -0.0017(10)
C64 0.0266(13) 0.0205(14) 0.0291(14) 0.0001(11) -0.0005(11) 0.0013(11)
C65 0.0318(15) 0.0207(14) 0.0397(17) 0.0094(12) 0.0035(13) -0.0001(11)
C66 0.0260(14) 0.0282(16) 0.058(2) 0.0178(15) 0.0058(14) -0.0043(12)
C67 0.0193(13) 0.0264(15) 0.0514(19) 0.0093(14) -0.0010(13) -0.0022(11)
C68 0.0204(12) 0.0167(12) 0.0248(13) -0.0021(10) 0.0022(10) -0.0024(10)
C69 0.0210(12) 0.0179(12) 0.0194(12) -0.0025(10) 0.0022(10) -0.0017(10)
C70 0.0207(12) 0.0182(12) 0.0234(13) -0.0016(10) 0.0013(10) -0.0013(10)
C71 0.0287(14) 0.0200(13) 0.0242(14) -0.0038(11) -0.0016(11) 0.0028(11)
C73 0.0337(16) 0.0309(17) 0.0452(19) -0.0085(14) -0.0069(14) 0.0043(13)
C74 0.0389(16) 0.0256(15) 0.0384(17) -0.0067(13) 0.0043(14) -0.0030(13)
C75 0.0401(17) 0.0222(15) 0.0345(16) 0.0006(12) -0.0007(13) 0.0044(12)
C76 0.0318(15) 0.0283(15) 0.0235(14) -0.0017(11) -0.0001(11) 0.0061(12)
C81 0.0228(13) 0.0208(13) 0.0303(14) 0.0025(11) -0.0007(11) -0.0028(10)
C82 0.0281(15) 0.0285(16) 0.055(2) -0.0133(14) -0.0155(14) 0.0036(12)
C83 0.0308(17) 0.040(2) 0.076(3) -0.0082(18) -0.0136(17) 0.0060(14)
C84 0.0344(17) 0.0239(16) 0.070(3) -0.0058(16) 0.0052(16) 0.0015(13)
C85 0.0424(18) 0.0242(15) 0.0440(19) -0.0045(13) 0.0082(15) -0.0054(13)
C86 0.0298(14) 0.0244(14) 0.0283(15) 0.0049(11) 0.0021(12) -0.0042(11)
C91 0.024(5) 0.024(5) 0.019(5) 0.005(4) -0.012(4) -0.004(4)
C92 0.014(4) 0.022(4) 0.030(4) 0.002(3) -0.006(3) 0.005(4)
C93 0.020(5) 0.028(4) 0.034(4) 0.005(3) 0.003(4) 0.004(4)
C94 0.031(5) 0.040(5) 0.015(4) 0.002(3) -0.001(3) 0.005(4)
C95 0.034(4) 0.044(7) 0.029(4) 0.000(4) -0.010(3) -0.018(5)
C95A 0.035(5) 0.038(7) 0.032(4) -0.011(5) -0.010(3) -0.007(4)
C96A 0.032(4) 0.033(7) 0.028(4) -0.003(4) -0.005(3) -0.011(4)
C91A 0.026(6) 0.022(6) 0.034(7) 0.000(4) 0.008(5) 0.006(4)
C92A 0.020(6) 0.027(5) 0.037(5) 0.004(3) -0.008(4) 0.006(4)
C93A 0.030(7) 0.049(6) 0.037(5) 0.013(4) 0.005(5) 0.015(5)
C94A 0.033(7) 0.052(7) 0.036(6) 0.000(5) -0.011(5) 0.013(5)
C96 0.021(4) 0.044(8) 0.028(4) 0.002(4) -0.003(3) -0.014(4)

loop_
_atom_type_symbol
_atom_type_description
_atom_type_scat_dispersion_real
_atom_type_scat_dispersion_imag
_atom_type_scat_source
C C 0.0181 0.0091 'International Tables Vol C Tables 4.2.6.8 and 6.1.1.4'
H H 0.0000 0.0000 'International Tables Vol C Tables 4.2.6.8 and 6.1.1.4'
Au Au -4.4197 7.2980 'International Tables Vol C Tables 4.2.6.8 and 6.1.1.4'
N N 0.0311 0.0180 'International Tables Vol C Tables 4.2.6.8 and 6.1.1.4'
P P 0.2955 0.4335 'International Tables Vol C Tables 4.2.6.8 and 6.1.1.4'

loop_
_exptl_crystal_face_index_h
_exptl_crystal_face_index_k
_exptl_crystal_face_index_l
_exptl_crystal_face_perp_dist
-7 0 0 0.0279
7 0 0 0.0279
0 5 -9 0.0820
0 -5 9 0.0820
1 9 -1 0.0995
-1 -9 0 0.1065
1 0 12 0.0334
-1 0 -12 0.0354
1 8 7 0.0989
-6 -6 0 0.0676
-4 -4 8 0.0649
-1 0 12 0.0340

loop_
_geom_angle_atom_site_label_1
_geom_angle_atom_site_label_2
_geom_angle_atom_site_label_3
_geom_angle
_geom_angle_site_symmetry_1
_geom_angle_site_symmetry_3
_geom_angle_publ_flag
C1 Au1 P1 176.50(8) . . ?
C51 Au2 P2 178.77(8) . . ?
C21 P1 Au1 113.17(9) . . ?
C21 P1 C41 105.55(12) . . ?
C31 P1 Au1 111.87(9) . . ?
C31 P1 C21 105.90(12) . . ?
C31 P1 C41 105.76(12) . . ?
C41 P1 Au1 113.93(9) . . ?
C71 P2 Au2 112.77(9) . . ?
C71 P2 C91 109.0(5) . . ?
C71 P2 C91A 102.7(5) . . ?
C81 P2 Au2 112.84(10) . . ?
C81 P2 C71 104.52(12) . . ?
C81 P2 C91 105.4(5) . . ?
C81 P2 C91A 106.2(4) . . ?
C91 P2 Au2 111.7(5) . . ?
C91A P2 Au2 116.6(5) . . ?
C23 N22 C21 117.1(3) . . ?
C71 N72 C73 118.2(3) . . ?
C2 C1 Au1 170.6(2) . . ?
C1 C2 C3 175.0(3) . . ?
C4 C3 C2 120.9(2) . . ?
C20 C3 C2 120.2(3) . . ?
C20 C3 C4 118.8(3) . . ?
C3 C4 H4 119.9 . . ?
C5 C4 C3 120.1(3) . . ?
C5 C4 H4 119.9 . . ?
C4 C5 H5 119.1 . . ?
C4 C5 C6 121.9(3) . . ?
C6 C5 H5 119.1 . . ?
C5 C6 C7 121.4(3) . . ?
C19 C6 C5 118.3(3) . . ?
C19 C6 C7 120.3(3) . . ?
C8 C7 C6 121.6(3) . . ?
C8 C7 C12 119.0(3) . . ?
C12 C7 C6 119.4(3) . . ?
C7 C8 H8 119.3 . . ?
C9 C8 C7 121.3(3) . . ?
C9 C8 H8 119.3 . . ?
C8 C9 H9 120.2 . . ?
C8 C9 C10 119.7(3) . . ?
C10 C9 H9 120.2 . . ?
C9 C10 H10 120.0 . . ?
C11 C10 C9 120.1(3) . . ?
C11 C10 H10 120.0 . . ?
C10 C11 H11 119.1 . . ?
C10 C11 C12 121.8(3) . . ?
C12 C11 H11 119.1 . . ?
C7 C12 C13 120.4(3) . . ?
C11 C12 C7 118.1(3) . . ?
C11 C12 C13 121.5(3) . . ?
C14 C13 C12 121.5(3) . . ?
C18 C13 C12 119.8(3) . . ?
C18 C13 C14 118.6(3) . . ?
C13 C14 H14 119.5 . . ?
C15 C14 C13 121.1(3) . . ?
C15 C14 H14 119.5 . . ?
C14 C15 H15 119.7 . . ?
C14 C15 C16 120.7(3) . . ?
C16 C15 H15 119.7 . . ?
C15 C16 H16 120.3 . . ?
C17 C16 C15 119.4(3) . . ?
C17 C16 H16 120.3 . . ?
C16 C17 H17 119.1 . . ?
C16 C17 C18 121.9(3) . . ?
C18 C17 H17 119.1 . . ?
C13 C18 C19 120.1(3) . . ?
C17 C18 C13 118.4(3) . . ?
C17 C18 C19 121.6(3) . . ?
C6 C19 C18 119.9(3) . . ?
C20 C19 C6 118.9(3) . . ?
C20 C19 C18 121.2(3) . . ?
C3 C20 C19 122.0(3) . . ?
C3 C20 H20 119.0 . . ?
C19 C20 H20 119.0 . . ?
N22 C21 P1 118.4(2) . . ?
N22 C21 C26 122.3(3) . . ?
C26 C21 P1 119.3(2) . . ?
N22 C23 H23 118.4 . . ?
N22 C23 C24 123.1(3) . . ?
C24 C23 H23 118.4 . . ?
C23 C24 H24 120.4 . . ?
C25 C24 C23 119.1(3) . . ?
C25 C24 H24 120.4 . . ?
C24 C25 H25 120.3 . . ?
C24 C25 C26 119.3(3) . . ?
C26 C25 H25 120.3 . . ?
C21 C26 H26 120.5 . . ?
C25 C26 C21 119.1(3) . . ?
C25 C26 H26 120.5 . . ?
C32 C31 P1 117.7(2) . . ?
C36 C31 P1 122.5(2) . . ?
C36 C31 C32 119.6(2) . . ?
C31 C32 H32 120.0 . . ?
C33 C32 C31 120.1(3) . . ?
C33 C32 H32 120.0 . . ?
C32 C33 H33 119.9 . . ?
C34 C33 C32 120.2(3) . . ?
C34 C33 H33 119.9 . . ?
C33 C34 H34 120.0 . . ?
C35 C34 C33 120.0(3) . . ?
C35 C34 H34 120.0 . . ?
C34 C35 H35 119.8 . . ?
C34 C35 C36 120.3(3) . . ?
C36 C35 H35 119.8 . . ?
C31 C36 C35 119.8(3) . . ?
C31 C36 H36 120.1 . . ?
C35 C36 H36 120.1 . . ?
C42 C41 P1 119.8(2) . . ?
C46 C41 P1 118.7(2) . . ?
C46 C41 C42 121.5(3) . . ?
C41 C42 H42 120.2 . . ?
C41 C42 C43 119.5(3) . . ?
C43 C42 H42 120.2 . . ?
C42 C43 H43 120.4 . . ?
C44 C43 C42 119.2(3) . . ?
C44 C43 H43 120.4 . . ?
C43 C44 H44 120.0 . . ?
C43 C44 C45 120.1(3) . . ?
C45 C44 H44 120.0 . . ?
C44 C45 H45 119.2 . . ?
C46 C45 C44 121.5(3) . . ?
C46 C45 H45 119.2 . . ?
C41 C46 C45 118.2(3) . . ?
C41 C46 H46 120.9 . . ?
C45 C46 H46 120.9 . . ?
C52 C51 Au2 177.7(3) . . ?
C51 C52 C53 177.0(3) . . ?
C54 C53 C52 120.5(2) . . ?
C70 C53 C52 121.2(2) . . ?
C70 C53 C54 118.3(2) . . ?
C53 C54 H54 119.9 . . ?
C55 C54 C53 120.2(3) . . ?
C55 C54 H54 119.9 . . ?
C54 C55 H55 118.9 . . ?
C54 C55 C56 122.2(2) . . ?
C56 C55 H55 118.9 . . ?
C55 C56 C57 121.6(2) . . ?
C55 C56 C69 117.9(2) . . ?
C69 C56 C57 120.6(2) . . ?
C58 C57 C56 121.9(2) . . ?
C58 C57 C62 118.1(2) . . ?
C62 C57 C56 120.0(2) . . ?
C57 C58 H58 119.2 . . ?
C59 C58 C57 121.7(3) . . ?
C59 C58 H58 119.2 . . ?
C58 C59 H59 120.0 . . ?
C58 C59 C60 120.0(3) . . ?
C60 C59 H59 120.0 . . ?
C59 C60 H60 120.2 . . ?
C61 C60 C59 119.7(3) . . ?
C61 C60 H60 120.2 . . ?
C60 C61 H61 119.3 . . ?
C60 C61 C62 121.5(3) . . ?
C62 C61 H61 119.3 . . ?
C57 C62 C63 119.6(2) . . ?
C61 C62 C57 119.1(2) . . ?
C61 C62 C63 121.3(2) . . ?
C64 C63 C62 120.4(2) . . ?
C64 C63 C68 119.4(2) . . ?
C68 C63 C62 120.2(2) . . ?
C63 C64 H64 119.4 . . ?
C65 C64 C63 121.2(3) . . ?
C65 C64 H64 119.4 . . ?
C64 C65 H65 120.4 . . ?
C64 C65 C66 119.3(3) . . ?
C66 C65 H65 120.4 . . ?
C65 C66 H66 119.7 . . ?
C67 C66 C65 120.6(3) . . ?
C67 C66 H66 119.7 . . ?
C66 C67 H67 119.4 . . ?
C66 C67 C68 121.2(3) . . ?
C68 C67 H67 119.4 . . ?
C63 C68 C69 120.0(2) . . ?
C67 C68 C63 118.1(2) . . ?
C67 C68 C69 121.8(2) . . ?
C56 C69 C68 119.5(2) . . ?
C70 C69 C56 119.1(2) . . ?
C70 C69 C68 121.3(2) . . ?
C53 C70 C69 122.2(2) . . ?
C53 C70 H70 118.9 . . ?
C69 C70 H70 118.9 . . ?
N72 C71 P2 117.9(2) . . ?
N72 C71 C76 122.4(3) . . ?
C76 C71 P2 119.7(2) . . ?
N72 C73 H73 118.9 . . ?
N72 C73 C74 122.3(3) . . ?
C74 C73 H73 118.9 . . ?
C73 C74 H74 120.6 . . ?
C75 C74 C73 118.8(3) . . ?
C75 C74 H74 120.6 . . ?
C74 C75 H75 120.2 . . ?
C74 C75 C76 119.7(3) . . ?
C76 C75 H75 120.2 . . ?
C71 C76 H76 120.7 . . ?
C75 C76 C71 118.6(3) . . ?
C75 C76 H76 120.7 . . ?
C82 C81 P2 120.6(2) . . ?
C82 C81 C86 120.4(3) . . ?
C86 C81 P2 118.9(2) . . ?
C81 C82 H82 120.3 . . ?
C83 C82 C81 119.5(3) . . ?
C83 C82 H82 120.3 . . ?
C82 C83 H83 119.5 . . ?
C82 C83 C84 121.0(3) . . ?
C84 C83 H83 119.5 . . ?
C83 C84 H84 120.2 . . ?
C85 C84 C83 119.6(3) . . ?
C85 C84 H84 120.2 . . ?
C84 C85 H85 120.0 . . ?
C84 C85 C86 119.9(3) . . ?
C86 C85 H85 120.0 . . ?
C81 C86 H86 120.2 . . ?
C85 C86 C81 119.6(3) . . ?
C85 C86 H86 120.2 . . ?
C92 C91 P2 119.3(10) . . ?
C96 C91 P2 120.7(10) . . ?
C96 C91 C92 120.0(7) . . ?
C91 C92 H92 120.3 . . ?
C91 C92 C93 119.3(8) . . ?
C93 C92 H92 120.3 . . ?
C92 C93 H93 119.7 . . ?
C94 C93 C92 120.7(8) . . ?
C94 C93 H93 119.7 . . ?
C93 C94 H94 120.3 . . ?
C93 C94 C95 119.4(7) . . ?
C95 C94 H94 120.3 . . ?
C94 C95 H95 119.4 . . ?
C96 C95 C94 121.2(8) . . ?
C96 C95 H95 119.4 . . ?
C96A C95A H95A 120.0 . . ?
C96A C95A C94A 120.0 . . ?
C94A C95A H95A 120.0 . . ?
C95A C96A H96A 120.0 . . ?
C95A C96A C91A 120.0 . . ?
C91A C96A H96A 120.0 . . ?
C96A C91A P2 124.7(7) . . ?
C92A C91A P2 115.3(7) . . ?
C92A C91A C96A 120.0 . . ?
C91A C92A H92A 120.0 . . ?
C93A C92A C91A 120.0 . . ?
C93A C92A H92A 120.0 . . ?
C92A C93A H93A 120.0 . . ?
C92A C93A C94A 120.0 . . ?
C94A C93A H93A 120.0 . . ?
C95A C94A H94A 120.0 . . ?
C93A C94A C95A 120.0 . . ?
C93A C94A H94A 120.0 . . ?
C91 C96 H96 120.3 . . ?
C95 C96 C91 119.4(8) . . ?
C95 C96 H96 120.3 . . ?

loop_
_geom_bond_atom_site_label_1
_geom_bond_atom_site_label_2
_geom_bond_distance
_geom_bond_site_symmetry_2
_geom_bond_publ_flag
Au1 P1 2.2688(6) . ?
Au1 C1 1.998(3) . ?
Au2 P2 2.2784(7) . ?
Au2 C51 2.001(3) . ?
P1 C21 1.824(3) . ?
P1 C31 1.823(3) . ?
P1 C41 1.827(3) . ?
P2 C71 1.827(3) . ?
P2 C81 1.821(3) . ?
P2 C91 1.828(11) . ?
P2 C91A 1.836(10) . ?
N22 C21 1.366(4) . ?
N22 C23 1.366(4) . ?
N72 C71 1.349(4) . ?
N72 C73 1.356(4) . ?
C1 C2 1.203(4) . ?
C2 C3 1.444(4) . ?
C3 C4 1.402(4) . ?
C3 C20 1.390(4) . ?
C4 H4 0.9500 . ?
C4 C5 1.376(4) . ?
C5 H5 0.9500 . ?
C5 C6 1.413(4) . ?
C6 C7 1.465(4) . ?
C6 C19 1.411(4) . ?
C7 C8 1.401(4) . ?
C7 C12 1.412(4) . ?
C8 H8 0.9500 . ?
C8 C9 1.379(4) . ?
C9 H9 0.9500 . ?
C9 C10 1.387(5) . ?
C10 H10 0.9500 . ?
C10 C11 1.366(5) . ?
C11 H11 0.9500 . ?
C11 C12 1.408(4) . ?
C12 C13 1.465(4) . ?
C13 C14 1.418(4) . ?
C13 C18 1.407(4) . ?
C14 H14 0.9500 . ?
C14 C15 1.366(5) . ?
C15 H15 0.9500 . ?
C15 C16 1.384(5) . ?
C16 H16 0.9500 . ?
C16 C17 1.377(5) . ?
C17 H17 0.9500 . ?
C17 C18 1.406(4) . ?
C18 C19 1.467(4) . ?
C19 C20 1.407(4) . ?
C20 H20 0.9500 . ?
C21 C26 1.394(4) . ?
C23 H23 0.9500 . ?
C23 C24 1.382(5) . ?
C24 H24 0.9500 . ?
C24 C25 1.379(5) . ?
C25 H25 0.9500 . ?
C25 C26 1.391(4) . ?
C26 H26 0.9500 . ?
C31 C32 1.397(4) . ?
C31 C36 1.392(4) . ?
C32 H32 0.9500 . ?
C32 C33 1.387(4) . ?
C33 H33 0.9500 . ?
C33 C34 1.386(5) . ?
C34 H34 0.9500 . ?
C34 C35 1.383(4) . ?
C35 H35 0.9500 . ?
C35 C36 1.394(4) . ?
C36 H36 0.9500 . ?
C41 C42 1.389(4) . ?
C41 C46 1.368(4) . ?
C42 H42 0.9500 . ?
C42 C43 1.390(4) . ?
C43 H43 0.9500 . ?
C43 C44 1.375(6) . ?
C44 H44 0.9500 . ?
C44 C45 1.379(6) . ?
C45 H45 0.9500 . ?
C45 C46 1.378(5) . ?
C46 H46 0.9500 . ?
C51 C52 1.198(4) . ?
C52 C53 1.442(4) . ?
C53 C54 1.409(4) . ?
C53 C70 1.385(4) . ?
C54 H54 0.9500 . ?
C54 C55 1.371(4) . ?
C55 H55 0.9500 . ?
C55 C56 1.411(4) . ?
C56 C57 1.461(4) . ?
C56 C69 1.413(3) . ?
C57 C58 1.407(4) . ?
C57 C62 1.413(4) . ?
C58 H58 0.9500 . ?
C58 C59 1.377(4) . ?
C59 H59 0.9500 . ?
C59 C60 1.388(4) . ?
C60 H60 0.9500 . ?
C60 C61 1.377(4) . ?
C61 H61 0.9500 . ?
C61 C62 1.402(4) . ?
C62 C63 1.471(3) . ?
C63 C64 1.407(4) . ?
C63 C68 1.412(4) . ?
C64 H64 0.9500 . ?
C64 C65 1.382(4) . ?
C65 H65 0.9500 . ?
C65 C66 1.392(5) . ?
C66 H66 0.9500 . ?
C66 C67 1.377(4) . ?
C67 H67 0.9500 . ?
C67 C68 1.411(4) . ?
C68 C69 1.467(4) . ?
C69 C70 1.405(4) . ?
C70 H70 0.9500 . ?
C71 C76 1.390(4) . ?
C73 H73 0.9500 . ?
C73 C74 1.392(5) . ?
C74 H74 0.9500 . ?
C74 C75 1.377(5) . ?
C75 H75 0.9500 . ?
C75 C76 1.390(4) . ?
C76 H76 0.9500 . ?
C81 C82 1.375(4) . ?
C81 C86 1.385(4) . ?
C82 H82 0.9500 . ?
C82 C83 1.366(5) . ?
C83 H83 0.9500 . ?
C83 C84 1.383(6) . ?
C84 H84 0.9500 . ?
C84 C85 1.374(5) . ?
C85 H85 0.9500 . ?
C85 C86 1.385(4) . ?
C86 H86 0.9500 . ?
C91 C92 1.379(14) . ?
C91 C96 1.377(12) . ?
C92 H92 0.9500 . ?
C92 C93 1.398(11) . ?
C93 H93 0.9500 . ?
C93 C94 1.352(15) . ?
C94 H94 0.9500 . ?
C94 C95 1.376(14) . ?
C95 H95 0.9500 . ?
C95 C96 1.376(11) . ?
C95A H95A 0.9500 . ?
C95A C96A 1.3900 . ?
C95A C94A 1.3900 . ?
C96A H96A 0.9500 . ?
C96A C91A 1.3900 . ?
C91A C92A 1.3900 . ?
C92A H92A 0.9500 . ?
C92A C93A 1.3900 . ?
C93A H93A 0.9500 . ?
C93A C94A 1.3900 . ?
C94A H94A 0.9500 . ?
C96 H96 0.9500 . ?

loop_
_exptl_oxdiff_crystal_face_indexfrac_h
_exptl_oxdiff_crystal_face_indexfrac_k
_exptl_oxdiff_crystal_face_indexfrac_l
_exptl_oxdiff_crystal_face_x
_exptl_oxdiff_crystal_face_y
_exptl_oxdiff_crystal_face_z
-7.3798 0.1734 0.2587 -0.0248 -0.9984 -0.0514
7.3798 -0.1734 -0.2587 0.0248 0.9984 0.0514
-0.2671 5.0489 -9.4945 0.0041 0.0320 -0.9995
0.2671 -5.0489 9.4945 -0.0041 -0.0320 0.9995
0.5863 9.0651 -1.0394 -0.7514 0.1001 -0.6522
-0.6683 -9.1221 0.1846 0.7970 -0.1059 0.5946
1.0581 0.0166 11.6227 -0.5525 0.0694 0.8306
-1.0581 -0.0166 -11.6227 0.5525 -0.0694 -0.8306
1.1893 7.5547 6.8397 -0.9916 0.1293 0.0079
-5.5892 -6.0920 0.2816 0.5267 -0.7665 0.3675
-3.9865 -4.0102 8.0018 -0.0235 -0.5956 0.7932
-0.9859 -0.0103 11.9992 -0.5672 -0.2092 0.8428
